data_7115481
loop_
_publ_author_name
'Pierre Regenass'
'Jean-Francois Margathe'
'Andre Mann'
'Jean Suffert'
'Marcel Hibert'
'Nicolas Girard'
'Dominique Bonnet'

_publ_section_title
;
 Diastereoselective synthesis of novel aza-diketopiperazines via a domino
 cyclohydrocarbonylation/addition process
;
_journal_name_full Chem.Commun.
_journal_page_first 9657
_journal_paper_doi 10.1039/C4cc03660C
_journal_volume 50
_journal_year 2014
_chemical_absolute_configuration rm
_chemical_formula_moiety 'C10 H13 N3 O3'
_chemical_formula_sum 'C10 H13 N3 O3'
_chemical_formula_weight 223.23
_chemical_name_systematic
;
 ?
;
_space_group_crystal_system monoclinic
_space_group_IT_number 4
_space_group_name_Hall 'P 2yb'
_space_group_name_H-M_alt 'P 1 21 1'
_symmetry_space_group_name_Hall 'P 2yb'
_symmetry_space_group_name_H-M 'P 1 21 1'
_atom_sites_solution_hydrogens mixed
_audit_creation_method SHELXL-2013
_cell_angle_alpha 90
_cell_angle_beta 98.796(2)
_cell_angle_gamma 90
_cell_formula_units_Z 2
_cell_length_a 7.7486(5)
_cell_length_b 7.2000(5)
_cell_length_c 8.8891(6)
_cell_measurement_reflns_used 2108
_cell_measurement_temperature 173(2)
_cell_measurement_theta_max 29.93
_cell_measurement_theta_min 2.66
_cell_volume 490.09(6)
_computing_cell_refinement 'Bruker SAINT'
_computing_data_collection 'Bruker APEX2'
_computing_data_reduction 'Bruker SAINT'
_computing_molecular_graphics 'Bruker SHELXTL'
_computing_publication_material 'Bruker SHELXTL'
_computing_structure_refinement 'SHELXL-2013 (Sheldrick 2013)'
_computing_structure_solution 'SHELXS-97 (Sheldrick 2008)'
_diffrn_ambient_temperature 173(2)
_diffrn_measured_fraction_theta_full 0.998
_diffrn_measured_fraction_theta_max 0.997
_diffrn_measurement_device_type 'Bruker APEX-II CCD'
_diffrn_measurement_method '\f and \w scans'
_diffrn_radiation_monochromator triumph
_diffrn_radiation_type MoK\a
_diffrn_radiation_wavelength 0.71073
_diffrn_reflns_av_R_equivalents 0.0146
_diffrn_reflns_av_unetI/netI 0.0270
_diffrn_reflns_Laue_measured_fraction_full 0.998
_diffrn_reflns_Laue_measured_fraction_max 0.997
_diffrn_reflns_limit_h_max 10
_diffrn_reflns_limit_h_min -10
_diffrn_reflns_limit_k_max 10
_diffrn_reflns_limit_k_min -10
_diffrn_reflns_limit_l_max 12
_diffrn_reflns_limit_l_min -11
_diffrn_reflns_number 4338
_diffrn_reflns_point_group_measured_fraction_full 0.960
_diffrn_reflns_point_group_measured_fraction_max 0.923
_diffrn_reflns_theta_full 25.242
_diffrn_reflns_theta_max 30.013
_diffrn_reflns_theta_min 2.318
_diffrn_source 'sealed tube'
_exptl_absorpt_coefficient_mu 0.114
_exptl_absorpt_correction_T_max 0.7460
_exptl_absorpt_correction_T_min 0.6901
_exptl_absorpt_correction_type multi-scan
_exptl_absorpt_process_details sadabs
_exptl_crystal_colour colourless
_exptl_crystal_density_diffrn 1.513
_exptl_crystal_description block
_exptl_crystal_F_000 236
_exptl_crystal_size_max 0.200
_exptl_crystal_size_mid 0.160
_exptl_crystal_size_min 0.100
_refine_diff_density_max 0.286
_refine_diff_density_min -0.206
_refine_diff_density_rms 0.041
_refine_ls_abs_structure_details
;
 Flack x determined using 948 quotients [(I+)-(I-)]/[(I+)+(I-)]
 (Parsons and Flack (2004), Acta Cryst. A60, s61).
;
_refine_ls_abs_structure_Flack 0.8(4)
_refine_ls_extinction_method none
_refine_ls_goodness_of_fit_ref 1.048
_refine_ls_hydrogen_treatment mixed
_refine_ls_matrix_type full
_refine_ls_number_parameters 149
_refine_ls_number_reflns 2637
_refine_ls_number_restraints 1
_refine_ls_restrained_S_all 1.048
_refine_ls_R_factor_all 0.0391
_refine_ls_R_factor_gt 0.0327
_refine_ls_shift/su_max 0.000
_refine_ls_shift/su_mean 0.000
_refine_ls_structure_factor_coef Fsqd
_refine_ls_weighting_details 'w=1/[\s^2^(Fo^2^)+(0.0532P)^2^+0.0370P] where P=(Fo^2^+2Fc^2^)/3'
_refine_ls_weighting_scheme calc
_refine_ls_wR_factor_gt 0.0835
_refine_ls_wR_factor_ref 0.0873
_reflns_Friedel_coverage 0.724
_reflns_Friedel_fraction_full 0.915
_reflns_Friedel_fraction_max 0.837
_reflns_number_gt 2386
_reflns_number_total 2637
_reflns_threshold_expression 'I > 2\s(I)'
_cod_data_source_file c4cc03660c3.cif
_cod_data_source_block shelx
_cod_database_code 7115481
_shelx_space_group_comment
;
The symmetry employed for this shelxl refinement is uniquely defined
by the following loop, which should always be used as a source of
symmetry information in preference to the above space-group names.
They are only intended as comments.
;
_shelx_estimated_absorpt_t_min 0.978
_shelx_estimated_absorpt_t_max 0.989
_shelxl_version_number 2013-4

loop_
_space_group_symop_operation_xyz
'x, y, z'
'-x, y+1/2, -z'

loop_
_atom_site_label
_atom_site_type_symbol
_atom_site_fract_x
_atom_site_fract_y
_atom_site_fract_z
_atom_site_U_iso_or_equiv
_atom_site_adp_type
_atom_site_occupancy
_atom_site_site_symmetry_order
_atom_site_calc_flag
_atom_site_refinement_flags_posn
_atom_site_refinement_flags_adp
C1 C 0.5046(2) 0.1812(3) 0.3179(2) 0.0232(4) Uani 1 1 d . .
H1A H 0.5124 0.3183 0.3131 0.028 Uiso 1 1 calc R U
H1B H 0.3940 0.1467 0.3535 0.028 Uiso 1 1 calc R U
C2 C 0.5163(2) 0.0931(3) 0.1612(2) 0.0233(4) Uani 1 1 d . .
H2 H 0.4936 0.1909 0.0808 0.028 Uiso 1 1 calc R U
C3 C 0.7071(2) 0.0292(3) 0.1743(2) 0.0224(4) Uani 1 1 d . .
H3A H 0.7191 -0.0749 0.1038 0.027 Uiso 1 1 calc R U
H3B H 0.7840 0.1324 0.1526 0.027 Uiso 1 1 calc R U
C4 C 0.7495(2) -0.0328(2) 0.33906(19) 0.0172(3) Uani 1 1 d . .
H4 H 0.7010 -0.1597 0.3508 0.021 Uiso 1 1 calc R U
C5 C 0.9408(2) -0.0282(2) 0.4065(2) 0.0189(3) Uani 1 1 d . .
C6 C 0.6722(2) 0.1014(2) 0.5716(2) 0.0178(3) Uani 1 1 d . .
C7 C 1.1314(2) 0.0087(2) 0.6492(2) 0.0214(4) Uani 1 1 d . .
H7 H 1.2310 -0.0031 0.5996 0.026 Uiso 1 1 calc R U
C8 C 1.1550(2) 0.0419(3) 0.7976(2) 0.0243(4) Uani 1 1 d . .
H8 H 1.2707 0.0541 0.8503 0.029 Uiso 1 1 calc R U
C9 C 1.0058(3) 0.0608(3) 0.8845(2) 0.0258(4) Uani 1 1 d . .
H9A H 0.9761 0.1936 0.8941 0.031 Uiso 1 1 calc R U
H9B H 1.0383 0.0088 0.9881 0.031 Uiso 1 1 calc R U
C10 C 0.8490(3) -0.0439(3) 0.8001(2) 0.0235(4) Uani 1 1 d . .
H10A H 0.8701 -0.1793 0.8105 0.028 Uiso 1 1 calc R U
H10B H 0.7439 -0.0141 0.8462 0.028 Uiso 1 1 calc R U
N1 N 0.65602(19) 0.1033(2) 0.41861(17) 0.0188(3) Uani 1 1 d . .
N2 N 0.96408(18) -0.0099(2) 0.56200(17) 0.0190(3) Uani 1 1 d . .
N3 N 0.81828(19) 0.0058(2) 0.63882(17) 0.0206(3) Uani 1 1 d . .
O1 O 0.39627(19) -0.0553(2) 0.12444(17) 0.0302(4) Uani 1 1 d . .
O2 O 1.06219(18) -0.0345(2) 0.33405(17) 0.0309(3) Uani 1 1 d . .
O3 O 0.56497(17) 0.1681(2) 0.64587(15) 0.0243(3) Uani 1 1 d . .
H1C H 0.408(4) -0.132(5) 0.199(4) 0.049(9) Uiso 1 1 d . .

loop_
_atom_site_aniso_label
_atom_site_aniso_U_11
_atom_site_aniso_U_22
_atom_site_aniso_U_33
_atom_site_aniso_U_23
_atom_site_aniso_U_13
_atom_site_aniso_U_12
C1 0.0202(8) 0.0246(8) 0.0232(9) 0.0026(8) -0.0013(7) 0.0052(7)
C2 0.0248(8) 0.0260(8) 0.0175(8) 0.0050(7) -0.0017(7) 0.0005(7)
C3 0.0244(8) 0.0277(9) 0.0155(7) 0.0001(7) 0.0045(6) -0.0013(7)
C4 0.0169(7) 0.0196(7) 0.0152(7) -0.0021(6) 0.0031(6) 0.0016(6)
C5 0.0169(7) 0.0197(8) 0.0204(8) -0.0018(7) 0.0042(6) 0.0000(6)
C6 0.0164(7) 0.0177(7) 0.0194(8) -0.0008(6) 0.0032(6) -0.0008(6)
C7 0.0142(7) 0.0202(8) 0.0288(9) 0.0014(7) 0.0000(7) 0.0011(6)
C8 0.0197(8) 0.0236(8) 0.0272(9) 0.0022(8) -0.0045(7) -0.0021(7)
C9 0.0288(9) 0.0278(10) 0.0191(8) 0.0006(7) -0.0018(7) -0.0036(8)
C10 0.0243(8) 0.0300(9) 0.0155(7) 0.0039(7) 0.0004(6) -0.0038(7)
N1 0.0191(6) 0.0213(6) 0.0158(6) -0.0006(6) 0.0016(5) 0.0067(6)
N2 0.0135(6) 0.0243(7) 0.0191(7) -0.0003(6) 0.0022(5) 0.0014(6)
N3 0.0156(6) 0.0315(8) 0.0151(7) 0.0029(6) 0.0034(5) 0.0018(6)
O1 0.0307(8) 0.0360(8) 0.0210(7) 0.0035(7) -0.0053(6) -0.0101(6)
O2 0.0203(6) 0.0465(9) 0.0279(7) -0.0059(7) 0.0103(5) 0.0002(6)
O3 0.0212(6) 0.0296(6) 0.0232(6) -0.0056(6) 0.0070(5) 0.0033(5)

loop_
_atom_type_symbol
_atom_type_description
_atom_type_scat_dispersion_real
_atom_type_scat_dispersion_imag
_atom_type_scat_source
C C 0.0033 0.0016 'International Tables Vol C Tables 4.2.6.8 and 6.1.1.4'
H H 0.0000 0.0000 'International Tables Vol C Tables 4.2.6.8 and 6.1.1.4'
N N 0.0061 0.0033 'International Tables Vol C Tables 4.2.6.8 and 6.1.1.4'
O O 0.0106 0.0060 'International Tables Vol C Tables 4.2.6.8 and 6.1.1.4'

loop_
_geom_angle_atom_site_label_1
_geom_angle_atom_site_label_2
_geom_angle_atom_site_label_3
_geom_angle
N1 C1 C2 103.91(15)
N1 C1 H1A 111.0
C2 C1 H1A 111.0
N1 C1 H1B 111.0
C2 C1 H1B 111.0
H1A C1 H1B 109.0
O1 C2 C3 112.35(17)
O1 C2 C1 112.91(16)
C3 C2 C1 104.09(14)
O1 C2 H2 109.1
C3 C2 H2 109.1
C1 C2 H2 109.1
C4 C3 C2 102.98(14)
C4 C3 H3A 111.2
C2 C3 H3A 111.2
C4 C3 H3B 111.2
C2 C3 H3B 111.2
H3A C3 H3B 109.1
N1 C4 C5 108.75(14)
N1 C4 C3 102.68(14)
C5 C4 C3 115.49(14)
N1 C4 H4 109.9
C5 C4 H4 109.9
C3 C4 H4 109.9
O2 C5 N2 122.82(16)
O2 C5 C4 125.34(16)
N2 C5 C4 111.81(14)
O3 C6 N1 124.72(16)
O3 C6 N3 122.45(16)
N1 C6 N3 112.72(15)
C8 C7 N2 122.65(17)
C8 C7 H7 118.7
N2 C7 H7 118.7
C7 C8 C9 122.12(16)
C7 C8 H8 118.9
C9 C8 H8 118.9
C8 C9 C10 108.79(16)
C8 C9 H9A 109.9
C10 C9 H9A 109.9
C8 C9 H9B 109.9
C10 C9 H9B 109.9
H9A C9 H9B 108.3
N3 C10 C9 111.08(15)
N3 C10 H10A 109.4
C9 C10 H10A 109.4
N3 C10 H10B 109.4
C9 C10 H10B 109.4
H10A C10 H10B 108.0
C6 N1 C4 120.29(14)
C6 N1 C1 124.08(15)
C4 N1 C1 111.60(14)
C5 N2 N3 120.21(13)
C5 N2 C7 122.05(15)
N3 N2 C7 117.55(15)
C6 N3 N2 119.63(14)
C6 N3 C10 123.14(15)
N2 N3 C10 115.65(14)
C2 O1 H1C 108(2)

loop_
_geom_bond_atom_site_label_1
_geom_bond_atom_site_label_2
_geom_bond_distance
C1 N1 1.473(2)
C1 C2 1.545(3)
C1 H1A 0.9900
C1 H1B 0.9900
C2 O1 1.422(2)
C2 C3 1.536(3)
C2 H2 1.0000
C3 C4 1.518(2)
C3 H3A 0.9900
C3 H3B 0.9900
C4 N1 1.464(2)
C4 C5 1.512(2)
C4 H4 1.0000
C5 O2 1.220(2)
C5 N2 1.373(2)
C6 O3 1.235(2)
C6 N1 1.346(2)
C6 N3 1.380(2)
C7 C8 1.326(3)
C7 N2 1.411(2)
C7 H7 0.9500
C8 C9 1.491(3)
C8 H8 0.9500
C9 C10 1.527(3)
C9 H9A 0.9900
C9 H9B 0.9900
C10 N3 1.461(2)
C10 H10A 0.9900
C10 H10B 0.9900
N2 N3 1.411(2)
O1 H1C 0.86(3)

loop_
_geom_hbond_atom_site_label_D
_geom_hbond_atom_site_label_H
_geom_hbond_atom_site_label_A
_geom_hbond_distance_DH
_geom_hbond_distance_HA
_geom_hbond_distance_DA
_geom_hbond_angle_DHA
_geom_hbond_site_symmetry_A
O1 H1C O3 0.86(3) 1.98(4) 2.835(2) 173(3) 2_646

loop_
_geom_torsion_atom_site_label_1
_geom_torsion_atom_site_label_2
_geom_torsion_atom_site_label_3
_geom_torsion_atom_site_label_4
_geom_torsion
N1 C1 C2 O1 102.41(18)
N1 C1 C2 C3 -19.71(19)
O1 C2 C3 C4 -87.01(18)
C1 C2 C3 C4 35.48(19)
C2 C3 C4 N1 -37.38(17)
C2 C3 C4 C5 -155.57(16)
N1 C4 C5 O2 -137.86(19)
C3 C4 C5 O2 -23.1(3)
N1 C4 C5 N2 40.18(19)
C3 C4 C5 N2 154.93(15)
N2 C7 C8 C9 0.5(3)
C7 C8 C9 C10 24.7(3)
C8 C9 C10 N3 -49.1(2)
O3 C6 N1 C4 -157.30(17)
N3 C6 N1 C4 19.0(2)
O3 C6 N1 C1 -1.8(3)
N3 C6 N1 C1 174.47(17)
C5 C4 N1 C6 -52.6(2)
C3 C4 N1 C6 -175.42(15)
C5 C4 N1 C1 149.11(15)
C3 C4 N1 C1 26.27(19)
C2 C1 N1 C6 -161.36(17)
C2 C1 N1 C4 -4.0(2)
O2 C5 N2 N3 176.85(19)
C4 C5 N2 N3 -1.2(2)
O2 C5 N2 C7 1.9(3)
C4 C5 N2 C7 -176.16(16)
C8 C7 N2 C5 174.23(17)
C8 C7 N2 N3 -0.8(3)
O3 C6 N3 N2 -157.68(17)
N1 C6 N3 N2 25.9(2)
O3 C6 N3 C10 7.4(3)
N1 C6 N3 C10 -169.02(16)
C5 N2 N3 C6 -35.7(2)
C7 N2 N3 C6 139.43(17)
C5 N2 N3 C10 158.16(15)
C7 N2 N3 C10 -26.7(2)
C9 C10 N3 C6 -113.3(2)
C9 C10 N3 N2 52.3(2)
